data_4514690
loop_
_publ_author_name
'He, Xiao-Long'
'Zhao, Hui-Ru'
'Song, Xue'
'Jiang, Bo'
'Du, Wei'
'Chen, Ying-Chun'

_publ_section_title
;
 Asymmetric Barton--Zard Reaction To Access 3-Pyrrole-Containing Axially
 Chiral Skeletons
;
_journal_issue 5
_journal_name_full 'ACS Catalysis'
_journal_page_first 4374
_journal_paper_doi 10.1021/acscatal.9b00767
_journal_volume 9
_journal_year 2019
_chemical_absolute_configuration ad
_chemical_formula_moiety 'C24 H25 N3 O4'
_chemical_formula_sum 'C24 H25 N3 O4'
_chemical_formula_weight 419.47
_space_group_crystal_system orthorhombic
_space_group_IT_number 19
_space_group_name_Hall 'P 2ac 2ab'
_space_group_name_H-M_alt 'P 21 21 21'
_symmetry_space_group_name_Hall 'P 2ac 2ab'
_symmetry_space_group_name_H-M 'P 21 21 21'
_atom_sites_solution_hydrogens geom
_atom_sites_solution_primary direct
_audit_creation_date 2018-06-01
_audit_creation_method
;
Olex2 1.2
(compiled 2018.05.18 svn.r3508 for OlexSys, GUI svn.r5497)
;
_cell_angle_alpha 90
_cell_angle_beta 90
_cell_angle_gamma 90
_cell_formula_units_Z 4
_cell_length_a 9.2464(3)
_cell_length_b 10.0773(4)
_cell_length_c 23.4808(9)
_cell_measurement_reflns_used 3316
_cell_measurement_temperature 150.00(10)
_cell_measurement_theta_max 71.9420
_cell_measurement_theta_min 6.0890
_cell_volume 2187.91(14)
_computing_cell_refinement
;
CrysAlisPro, Agilent Technologies,
Version 1.171.37.35 (release 13-08-2014 CrysAlis171 .NET)
(compiled Aug 13 2014,18:06:01)
;
_computing_data_collection
;
CrysAlisPro, Agilent Technologies,
Version 1.171.37.35 (release 13-08-2014 CrysAlis171 .NET)
(compiled Aug 13 2014,18:06:01)
;
_computing_data_reduction
;
CrysAlisPro, Agilent Technologies,
Version 1.171.37.35 (release 13-08-2014 CrysAlis171 .NET)
(compiled Aug 13 2014,18:06:01)
;
_computing_molecular_graphics 'Olex2 (Dolomanov et al., 2009)'
_computing_publication_material 'Olex2 (Dolomanov et al., 2009)'
_computing_structure_refinement 'ShelXL (Sheldrick, 2015)'
_computing_structure_solution 'ShelXT (Sheldrick, 2015)'
_diffrn_ambient_environment N~2~
_diffrn_ambient_temperature 150.00(10)
_diffrn_detector 'CCD plate'
_diffrn_detector_area_resol_mean 15.9595
_diffrn_detector_type EosS2
_diffrn_measured_fraction_theta_full 0.998
_diffrn_measured_fraction_theta_max 0.977
_diffrn_measurement_details
;
#__ type_ start__ end____ width___ exp.time_
  1 omega  -31.00   63.00   1.0000    1.0000
omega____ theta____ kappa____ phi______ frames
    -       36.2921  -77.0000  -90.0000 94

#__ type_ start__ end____ width___ exp.time_
  2 omega   23.00   90.00   1.0000    1.0000
omega____ theta____ kappa____ phi______ frames
    -       36.2921 -125.0000   60.0000 67

#__ type_ start__ end____ width___ exp.time_
  3 omega   23.00   90.00   1.0000    1.0000
omega____ theta____ kappa____ phi______ frames
    -       36.2921 -125.0000    0.0000 67

#__ type_ start__ end____ width___ exp.time_
  4 omega   20.00  104.00   1.0000    1.0000
omega____ theta____ kappa____ phi______ frames
    -       36.2921   57.0000   30.0000 84

#__ type_ start__ end____ width___ exp.time_
  5 omega  -31.00   53.00   1.0000    1.0000
omega____ theta____ kappa____ phi______ frames
    -       36.2921  -57.0000  -30.0000 84

#__ type_ start__ end____ width___ exp.time_
  6 omega   27.00  104.00   1.0000    1.0000
omega____ theta____ kappa____ phi______ frames
    -       36.2921   77.0000  -60.0000 77

#__ type_ start__ end____ width___ exp.time_
  7 omega   39.00   70.00   1.0000    3.9000
omega____ theta____ kappa____ phi______ frames
    -      108.0000  -30.0000   60.0000 31

#__ type_ start__ end____ width___ exp.time_
  8 omega   66.00  104.00   1.0000    3.9000
omega____ theta____ kappa____ phi______ frames
    -      108.0000  -94.0000 -180.0000 38

#__ type_ start__ end____ width___ exp.time_
  9 omega   45.00   90.00   1.0000    3.9000
omega____ theta____ kappa____ phi______ frames
    -      108.0000  -45.0000  150.0000 45

#__ type_ start__ end____ width___ exp.time_
 10 omega   50.00   88.00   1.0000    3.9000
omega____ theta____ kappa____ phi______ frames
    -      108.0000  -45.0000  -30.0000 38

#__ type_ start__ end____ width___ exp.time_
 11 omega   63.00  122.00   1.0000    3.9000
omega____ theta____ kappa____ phi______ frames
    -      108.0000  178.0000   60.0000 59

#__ type_ start__ end____ width___ exp.time_
 12 omega  109.00  173.00   1.0000    3.9000
omega____ theta____ kappa____ phi______ frames
    -      108.0000   45.0000 -120.0000 64
;
_diffrn_measurement_device 'four-circle diffractometer'
_diffrn_measurement_device_type 'New Gemini, Dual, Cu at zero, EosS2'
_diffrn_measurement_method '\w scans'
_diffrn_orient_matrix_UB_11 0.0280147000
_diffrn_orient_matrix_UB_12 -0.1046656000
_diffrn_orient_matrix_UB_13 -0.0465514000
_diffrn_orient_matrix_UB_21 0.0489860000
_diffrn_orient_matrix_UB_22 -0.0997394000
_diffrn_orient_matrix_UB_23 0.0458593000
_diffrn_orient_matrix_UB_31 -0.1566565000
_diffrn_orient_matrix_UB_32 -0.0499105000
_diffrn_orient_matrix_UB_33 0.0059655000
_diffrn_radiation_monochromator graphite
_diffrn_radiation_probe x-ray
_diffrn_radiation_type CuK\a
_diffrn_radiation_wavelength 1.54184
_diffrn_reflns_av_R_equivalents 0.0282
_diffrn_reflns_av_unetI/netI 0.0320
_diffrn_reflns_Laue_measured_fraction_full 0.998
_diffrn_reflns_Laue_measured_fraction_max 0.977
_diffrn_reflns_limit_h_max 8
_diffrn_reflns_limit_h_min -11
_diffrn_reflns_limit_k_max 9
_diffrn_reflns_limit_k_min -12
_diffrn_reflns_limit_l_max 28
_diffrn_reflns_limit_l_min -28
_diffrn_reflns_number 7009
_diffrn_reflns_point_group_measured_fraction_full 0.867
_diffrn_reflns_point_group_measured_fraction_max 0.832
_diffrn_reflns_theta_full 67.684
_diffrn_reflns_theta_max 72.505
_diffrn_reflns_theta_min 5.141
_diffrn_source 'Enhance (Cu) X-ray Source'
_exptl_absorpt_coefficient_mu 0.715
_exptl_absorpt_correction_T_max 1.00000
_exptl_absorpt_correction_T_min 0.71247
_exptl_absorpt_correction_type multi-scan
_exptl_absorpt_process_details
;
CrysAlisPro, Agilent Technologies,
Version 1.171.37.35 (release 13-08-2014 CrysAlis171 .NET)
(compiled Aug 13 2014,18:06:01)
Empirical absorption correction using spherical harmonics,
 implemented in SCALE3 ABSPACK scaling algorithm.
;
_exptl_crystal_colour 'clear light colourless'
_exptl_crystal_colour_lustre clear
_exptl_crystal_colour_modifier light
_exptl_crystal_colour_primary colourless
_exptl_crystal_density_diffrn 1.273
_exptl_crystal_description needle
_exptl_crystal_F_000 888
_exptl_crystal_size_max 0.7
_exptl_crystal_size_mid 0.3
_exptl_crystal_size_min 0.25
_refine_diff_density_max 0.241
_refine_diff_density_min -0.335
_refine_diff_density_rms 0.057
_refine_ls_abs_structure_details
;
 Flack x determined using 1100 quotients [(I+)-(I-)]/[(I+)+(I-)]
 (Parsons, Flack and Wagner, Acta Cryst. B69 (2013) 249-259).
;
_refine_ls_abs_structure_Flack -0.01(15)
_refine_ls_extinction_method none
_refine_ls_goodness_of_fit_ref 1.050
_refine_ls_hydrogen_treatment constr
_refine_ls_matrix_type full
_refine_ls_number_parameters 284
_refine_ls_number_reflns 3616
_refine_ls_number_restraints 0
_refine_ls_restrained_S_all 1.050
_refine_ls_R_factor_all 0.0517
_refine_ls_R_factor_gt 0.0499
_refine_ls_shift/su_max 0.000
_refine_ls_shift/su_mean 0.000
_refine_ls_structure_factor_coef Fsqd
_refine_ls_weighting_details 'w=1/[\s^2^(Fo^2^)+(0.0966P)^2^+0.1838P] where P=(Fo^2^+2Fc^2^)/3'
_refine_ls_weighting_scheme calc
_refine_ls_wR_factor_gt 0.1297
_refine_ls_wR_factor_ref 0.1327
_reflns_Friedel_coverage 0.487
_reflns_Friedel_fraction_full 0.689
_reflns_Friedel_fraction_max 0.638
_reflns_number_gt 3451
_reflns_number_total 3616
_reflns_threshold_expression 'I > 2\s(I)'
_cod_data_source_file cs9b00767_si_003.cif
_cod_data_source_block 5aa
_cod_database_code 4514690
_shelx_shelxl_version_number 2014/7
_shelx_space_group_comment
;
The symmetry employed for this shelxl refinement is uniquely defined
by the following loop, which should always be used as a source of
symmetry information in preference to the above space-group names.
They are only intended as comments.
;
_reflns_odcompleteness_completeness 99.78
_reflns_odcompleteness_iscentric 1
_reflns_odcompleteness_theta 66.97
_olex2_refinement_description
;
1. Fixed Uiso
 At 1.2 times of:
  All C(H) groups, All N(H) groups
 At 1.5 times of:
  All C(H,H,H) groups
2.a Ternary CH refined with riding coordinates:
 C00B(H00B), C00F(H00F)
2.b Aromatic/amide H refined with riding coordinates:
 N002(H002), C00A(H00A), C00H(H00H), C00I(H00I), C00J(H00J), C00K(H00K),
 C00O(H00O), C00P(H00P), C00R(H00R), C00S(H00S), C00U(H00U)
2.c Idealised Me refined as rotating group:
 C00M(H00C,H00D,H00E), C00Q(H00G,H00L,H00M), C00T(H00N,H00Q,H00T), C00V(H00V,
 H00W,H00X)
;
_olex2_submission_special_instructions 'No special instructions were received'

loop_
_space_group_symop_operation_xyz
'x, y, z'
'-x+1/2, -y, z+1/2'
'-x, y+1/2, -z+1/2'
'x+1/2, -y+1/2, -z'

loop_
_atom_site_label
_atom_site_type_symbol
_atom_site_fract_x
_atom_site_fract_y
_atom_site_fract_z
_atom_site_U_iso_or_equiv
_atom_site_adp_type
_atom_site_occupancy
_atom_site_site_symmetry_order
_atom_site_calc_flag
_atom_site_refinement_flags_posn
O001 O 0.09032(19) 0.72710(18) 0.56509(8) 0.0316(4) Uani 1 1 d .
N002 N 0.5952(2) 0.5317(2) 0.62275(9) 0.0290(5) Uani 1 1 d .
H002 H 0.6787 0.5690 0.6244 0.035 Uiso 1 1 calc R
O003 O -0.1184(2) 0.6384(2) 0.59543(11) 0.0469(6) Uani 1 1 d .
N004 N 0.0067(2) 0.3920(2) 0.60336(11) 0.0343(5) Uani 1 1 d .
N005 N 0.0458(3) 0.5156(3) 0.73256(11) 0.0396(6) Uani 1 1 d .
O006 O 0.1148(3) 0.5730(3) 0.76911(12) 0.0660(8) Uani 1 1 d .
C007 C 0.3571(3) 0.4979(3) 0.63361(10) 0.0244(5) Uani 1 1 d .
C008 C 0.5672(3) 0.4097(3) 0.59835(10) 0.0271(5) Uani 1 1 d .
C009 C 0.4695(3) 0.5840(3) 0.64396(10) 0.0265(5) Uani 1 1 d .
C00A C 0.3608(3) 0.2710(3) 0.57812(11) 0.0285(5) Uani 1 1 d .
H00A H 0.2626 0.2520 0.5807 0.034 Uiso 1 1 calc R
C00B C 0.1000(3) 0.5064(3) 0.59329(11) 0.0281(5) Uani 1 1 d .
H00B H 0.1591 0.4907 0.5593 0.034 Uiso 1 1 calc R
C00C C 0.4174(3) 0.3860(3) 0.60353(10) 0.0255(5) Uani 1 1 d .
C00D C 0.4669(3) 0.7205(3) 0.66711(12) 0.0322(6) Uani 1 1 d .
C00E C 0.0083(3) 0.6303(3) 0.58465(11) 0.0290(5) Uani 1 1 d .
C00F C 0.2009(3) 0.5240(3) 0.64634(10) 0.0261(5) Uani 1 1 d .
H00F H 0.1913 0.6153 0.6603 0.031 Uiso 1 1 calc R
O00G O -0.0811(3) 0.5262(4) 0.72755(17) 0.0881(11) Uani 1 1 d .
C00H C 0.6612(3) 0.3231(3) 0.57105(11) 0.0317(6) Uani 1 1 d .
H00H H 0.7602 0.3393 0.5695 0.038 Uiso 1 1 calc R
C00I C 0.0205(3) 0.3551(3) 0.65437(12) 0.0325(6) Uani 1 1 d .
H00I H -0.0339 0.2854 0.6691 0.039 Uiso 1 1 calc R
C00J C 0.6010(3) 0.2118(3) 0.54627(11) 0.0351(6) Uani 1 1 d .
H00J H 0.6604 0.1522 0.5271 0.042 Uiso 1 1 calc R
C00K C 0.3884(3) 0.7503(3) 0.71613(14) 0.0404(7) Uani 1 1 d .
H00K H 0.3426 0.6826 0.7361 0.048 Uiso 1 1 calc R
C00L C 0.1288(3) 0.4284(3) 0.69047(11) 0.0289(5) Uani 1 1 d .
C00M C 0.2272(3) 0.3380(3) 0.72435(12) 0.0352(6) Uani 1 1 d .
H00C H 0.3006 0.3899 0.7428 0.053 Uiso 1 1 calc GR
H00D H 0.2719 0.2750 0.6992 0.053 Uiso 1 1 calc GR
H00E H 0.1715 0.2916 0.7525 0.053 Uiso 1 1 calc GR
C00N C 0.0376(3) 0.8661(3) 0.56125(12) 0.0338(6) Uani 1 1 d .
C00O C 0.5385(4) 0.8223(3) 0.63905(15) 0.0486(8) Uani 1 1 d .
H00O H 0.5946 0.8035 0.6072 0.058 Uiso 1 1 calc R
C00P C 0.4518(3) 0.1869(3) 0.54943(11) 0.0324(6) Uani 1 1 d .
H00P H 0.4140 0.1120 0.5317 0.039 Uiso 1 1 calc R
C00Q C 0.1711(4) 0.9391(3) 0.54187(17) 0.0497(8) Uani 1 1 d .
H00G H 0.2472 0.9264 0.5691 0.075 Uiso 1 1 calc GR
H00L H 0.1500 1.0321 0.5386 0.075 Uiso 1 1 calc GR
H00M H 0.2012 0.9055 0.5055 0.075 Uiso 1 1 calc GR
C00R C 0.5266(6) 0.9519(4) 0.6584(2) 0.0704(15) Uani 1 1 d .
H00R H 0.5737 1.0201 0.6392 0.085 Uiso 1 1 calc R
C00S C 0.3779(4) 0.8800(4) 0.7353(2) 0.0620(11) Uani 1 1 d .
H00S H 0.3251 0.8988 0.7680 0.074 Uiso 1 1 calc R
C00T C -0.0808(4) 0.8756(4) 0.51683(14) 0.0441(7) Uani 1 1 d .
H00N H -0.0484 0.8354 0.4820 0.066 Uiso 1 1 calc GR
H00Q H -0.1036 0.9671 0.5101 0.066 Uiso 1 1 calc GR
H00T H -0.1655 0.8302 0.5303 0.066 Uiso 1 1 calc GR
C00U C 0.4444(5) 0.9798(4) 0.7065(2) 0.0733(15) Uani 1 1 d .
H00U H 0.4348 1.0670 0.7190 0.088 Uiso 1 1 calc R
C00V C -0.0100(5) 0.9134(4) 0.61940(15) 0.0556(9) Uani 1 1 d .
H00V H -0.0882 0.8590 0.6327 0.083 Uiso 1 1 calc GR
H00W H -0.0416 1.0040 0.6169 0.083 Uiso 1 1 calc GR
H00X H 0.0696 0.9073 0.6455 0.083 Uiso 1 1 calc GR

loop_
_atom_site_aniso_label
_atom_site_aniso_U_11
_atom_site_aniso_U_22
_atom_site_aniso_U_33
_atom_site_aniso_U_23
_atom_site_aniso_U_13
_atom_site_aniso_U_12
O001 0.0240(8) 0.0325(10) 0.0383(9) 0.0088(8) 0.0016(8) -0.0011(8)
N002 0.0216(10) 0.0353(11) 0.0301(10) 0.0003(9) -0.0009(9) -0.0100(9)
O003 0.0234(9) 0.0431(12) 0.0743(14) 0.0194(11) 0.0091(10) 0.0008(9)
N004 0.0273(11) 0.0316(12) 0.0440(12) -0.0010(10) -0.0055(10) -0.0044(10)
N005 0.0399(13) 0.0376(12) 0.0412(12) 0.0003(11) 0.0157(11) -0.0045(12)
O006 0.0723(18) 0.0689(17) 0.0568(14) -0.0284(14) 0.0212(14) -0.0152(16)
C007 0.0244(11) 0.0267(12) 0.0220(10) 0.0040(9) -0.0017(9) -0.0031(10)
C008 0.0241(12) 0.0344(13) 0.0228(10) 0.0024(10) -0.0011(9) -0.0052(11)
C009 0.0258(11) 0.0297(12) 0.0239(10) 0.0035(10) -0.0018(10) -0.0041(10)
C00A 0.0234(11) 0.0321(13) 0.0300(11) 0.0011(10) -0.0010(10) -0.0057(10)
C00B 0.0204(10) 0.0329(13) 0.0311(12) 0.0015(11) 0.0006(10) -0.0032(11)
C00C 0.0227(11) 0.0307(12) 0.0230(10) 0.0032(10) -0.0022(9) -0.0034(10)
C00D 0.0300(13) 0.0291(13) 0.0375(13) 0.0021(11) -0.0157(11) -0.0032(11)
C00E 0.0198(11) 0.0374(14) 0.0298(11) 0.0059(11) -0.0015(10) -0.0046(11)
C00F 0.0237(11) 0.0254(11) 0.0291(11) 0.0005(10) 0.0018(10) -0.0029(10)
O00G 0.0382(14) 0.118(3) 0.108(2) -0.044(2) 0.0136(16) 0.0144(17)
C00H 0.0231(11) 0.0440(15) 0.0280(12) 0.0025(11) 0.0023(10) -0.0016(11)
C00I 0.0236(12) 0.0295(12) 0.0442(14) 0.0053(11) 0.0036(11) -0.0067(11)
C00J 0.0317(12) 0.0413(15) 0.0324(12) -0.0044(12) 0.0051(11) 0.0044(12)
C00K 0.0301(13) 0.0438(16) 0.0473(15) -0.0133(14) -0.0116(13) 0.0006(13)
C00L 0.0254(12) 0.0306(12) 0.0308(12) -0.0001(10) 0.0052(10) -0.0028(11)
C00M 0.0341(13) 0.0375(14) 0.0339(13) 0.0082(11) 0.0011(12) -0.0048(12)
C00N 0.0364(13) 0.0300(13) 0.0350(13) 0.0032(11) -0.0010(12) 0.0003(12)
C00O 0.0571(19) 0.0414(16) 0.0474(16) 0.0108(14) -0.0234(16) -0.0180(15)
C00P 0.0326(13) 0.0331(13) 0.0316(12) -0.0037(10) 0.0000(11) -0.0043(12)
C00Q 0.0459(17) 0.0389(16) 0.064(2) 0.0144(16) -0.0043(16) -0.0086(14)
C00R 0.086(3) 0.0341(17) 0.091(3) 0.0197(19) -0.059(3) -0.0222(19)
C00S 0.0448(18) 0.055(2) 0.086(3) -0.036(2) -0.029(2) 0.0159(17)
C00T 0.0408(15) 0.0449(17) 0.0468(16) 0.0096(14) -0.0038(14) 0.0017(15)
C00U 0.072(3) 0.0352(18) 0.112(4) -0.020(2) -0.055(3) 0.0149(19)
C00V 0.078(3) 0.0464(19) 0.0423(16) -0.0054(14) 0.0021(18) 0.0029(19)

loop_
_atom_type_symbol
_atom_type_description
_atom_type_scat_dispersion_real
_atom_type_scat_dispersion_imag
_atom_type_scat_source
C C 0.0181 0.0091 'International Tables Vol C Tables 4.2.6.8 and 6.1.1.4'
H H 0.0000 0.0000 'International Tables Vol C Tables 4.2.6.8 and 6.1.1.4'
N N 0.0311 0.0180 'International Tables Vol C Tables 4.2.6.8 and 6.1.1.4'
O O 0.0492 0.0322 'International Tables Vol C Tables 4.2.6.8 and 6.1.1.4'

loop_
_geom_angle_atom_site_label_1
_geom_angle_atom_site_label_2
_geom_angle_atom_site_label_3
_geom_angle
C00E O001 C00N 122.0(2)
C008 N002 H002 125.2
C009 N002 H002 125.2
C009 N002 C008 109.6(2)
C00I N004 C00B 109.1(2)
O006 N005 C00L 117.8(3)
O00G N005 O006 123.2(3)
O00G N005 C00L 119.0(3)
C009 C007 C00C 106.7(2)
C009 C007 C00F 125.6(2)
C00C C007 C00F 127.4(2)
N002 C008 C00C 107.4(2)
N002 C008 C00H 129.4(2)
C00H C008 C00C 123.2(2)
N002 C009 C007 109.5(2)
N002 C009 C00D 120.4(2)
C007 C009 C00D 129.7(3)
C00C C00A H00A 120.3
C00P C00A H00A 120.3
C00P C00A C00C 119.4(2)
N004 C00B H00B 109.5
N004 C00B C00E 109.9(2)
N004 C00B C00F 108.2(2)
C00E C00B H00B 109.5
C00E C00B C00F 110.1(2)
C00F C00B H00B 109.5
C008 C00C C007 106.8(2)
C00A C00C C007 135.2(2)
C00A C00C C008 117.9(2)
C00K C00D C009 120.8(3)
C00O C00D C009 120.3(3)
C00O C00D C00K 118.8(3)
O001 C00E C00B 109.5(2)
O003 C00E O001 125.7(3)
O003 C00E C00B 124.8(3)
C007 C00F C00B 113.3(2)
C007 C00F H00F 108.6
C007 C00F C00L 115.8(2)
C00B C00F H00F 108.6
C00L C00F C00B 101.7(2)
C00L C00F H00F 108.6
C008 C00H H00H 121.5
C00J C00H C008 116.9(2)
C00J C00H H00H 121.5
N004 C00I H00I 121.4
N004 C00I C00L 117.2(2)
C00L C00I H00I 121.4
C00H C00J H00J 119.4
C00H C00J C00P 121.3(3)
C00P C00J H00J 119.4
C00D C00K H00K 119.7
C00S C00K C00D 120.5(3)
C00S C00K H00K 119.7
N005 C00L C00F 106.8(2)
C00I C00L N005 108.2(2)
C00I C00L C00F 102.3(2)
C00I C00L C00M 113.6(2)
C00M C00L N005 107.9(2)
C00M C00L C00F 117.6(2)
C00L C00M H00C 109.5
C00L C00M H00D 109.5
C00L C00M H00E 109.5
H00C C00M H00D 109.5
H00C C00M H00E 109.5
H00D C00M H00E 109.5
O001 C00N C00Q 102.1(2)
O001 C00N C00T 109.8(2)
O001 C00N C00V 109.7(2)
C00Q C00N C00T 110.7(3)
C00Q C00N C00V 110.9(3)
C00V C00N C00T 113.0(3)
C00D C00O H00O 119.9
C00D C00O C00R 120.2(4)
C00R C00O H00O 119.9
C00A C00P C00J 121.2(3)
C00A C00P H00P 119.4
C00J C00P H00P 119.4
C00N C00Q H00G 109.5
C00N C00Q H00L 109.5
C00N C00Q H00M 109.5
H00G C00Q H00L 109.5
H00G C00Q H00M 109.5
H00L C00Q H00M 109.5
C00O C00R H00R 120.0
C00O C00R C00U 120.0(4)
C00U C00R H00R 120.0
C00K C00S H00S 119.9
C00U C00S C00K 120.3(4)
C00U C00S H00S 119.9
C00N C00T H00N 109.5
C00N C00T H00Q 109.5
C00N C00T H00T 109.5
H00N C00T H00Q 109.5
H00N C00T H00T 109.5
H00Q C00T H00T 109.5
C00R C00U H00U 119.9
C00S C00U C00R 120.1(3)
C00S C00U H00U 119.9
C00N C00V H00V 109.5
C00N C00V H00W 109.5
C00N C00V H00X 109.5
H00V C00V H00W 109.5
H00V C00V H00X 109.5
H00W C00V H00X 109.5

loop_
_geom_bond_atom_site_label_1
_geom_bond_atom_site_label_2
_geom_bond_distance
O001 C00E 1.318(3)
O001 C00N 1.486(3)
N002 H002 0.8600
N002 C008 1.380(4)
N002 C009 1.369(4)
O003 C00E 1.201(3)
N004 C00B 1.459(3)
N004 C00I 1.261(4)
N005 O006 1.216(4)
N005 O00G 1.184(4)
N005 C00L 1.529(4)
C007 C009 1.376(4)
C007 C00C 1.442(4)
C007 C00F 1.499(3)
C008 C00C 1.411(3)
C008 C00H 1.388(4)
C009 C00D 1.480(4)
C00A H00A 0.9300
C00A C00C 1.405(4)
C00A C00P 1.371(4)
C00B H00B 0.9800
C00B C00E 1.523(4)
C00B C00F 1.566(3)
C00D C00K 1.394(5)
C00D C00O 1.387(4)
C00F H00F 0.9800
C00F C00L 1.564(3)
C00H H00H 0.9300
C00H C00J 1.381(4)
C00I H00I 0.9300
C00I C00L 1.506(4)
C00J H00J 0.9300
C00J C00P 1.404(4)
C00K H00K 0.9300
C00K C00S 1.386(5)
C00L C00M 1.514(4)
C00M H00C 0.9600
C00M H00D 0.9600
C00M H00E 0.9600
C00N C00Q 1.507(4)
C00N C00T 1.515(4)
C00N C00V 1.512(4)
C00O H00O 0.9300
C00O C00R 1.387(6)
C00P H00P 0.9300
C00Q H00G 0.9600
C00Q H00L 0.9600
C00Q H00M 0.9600
C00R H00R 0.9300
C00R C00U 1.390(8)
C00S H00S 0.9300
C00S C00U 1.359(7)
C00T H00N 0.9600
C00T H00Q 0.9600
C00T H00T 0.9600
C00U H00U 0.9300
C00V H00V 0.9600
C00V H00W 0.9600
C00V H00X 0.9600
